data_4345800
loop_
_publ_author_name
'Ar\'evalo, Rebeca'
'Riera, Luc\'ia'
'P\'erez, Julio'

_publ_section_title
;
 Interligand C-C Coupling between \a-Methyl N-Heterocycles and bipy or
 phen at Rhenium Tricarbonyl Complexes.
;
_journal_issue 8
_journal_name_full 'Inorganic chemistry'
_journal_page_first 4249
_journal_page_last 4252
_journal_paper_doi 10.1021/acs.inorgchem.7b00078
_journal_volume 56
_journal_year 2017
_chemical_formula_sum 'C21 H14 N3 O3 Re'
_chemical_formula_weight 542.55
_chemical_name_systematic
;
 ?
;
_space_group_crystal_system triclinic
_space_group_IT_number 2
_space_group_name_Hall '-P 1'
_space_group_name_H-M_alt 'P -1'
_symmetry_space_group_name_Hall '-P 1'
_symmetry_space_group_name_H-M 'P -1'
_atom_sites_solution_hydrogens geom
_audit_creation_method SHELXL-2014
_cell_angle_alpha 73.272(3)
_cell_angle_beta 81.506(3)
_cell_angle_gamma 64.317(2)
_cell_formula_units_Z 2
_cell_length_a 7.7297(3)
_cell_length_b 8.8970(4)
_cell_length_c 14.9606(7)
_cell_measurement_reflns_used 1919
_cell_measurement_temperature 100.0(1)
_cell_measurement_theta_max 26.31
_cell_measurement_theta_min 2.62
_cell_volume 887.66(7)
_computing_cell_refinement 'BRUKER APEX2'
_computing_data_collection 'BRUKER APEX2'
_computing_structure_refinement 'SHELXL-2014 (Sheldrick, 2014)'
_diffrn_ambient_temperature 100.0(2)
_diffrn_measured_fraction_theta_full 0.998
_diffrn_measured_fraction_theta_max 0.997
_diffrn_measurement_device_type 'Bruker Kappa APEXII CCD'
_diffrn_measurement_method 'omega and phi scans'
_diffrn_radiation_type MoK\a
_diffrn_radiation_wavelength 0.71073
_diffrn_reflns_av_R_equivalents 0.0629
_diffrn_reflns_av_unetI/netI 0.0354
_diffrn_reflns_Laue_measured_fraction_full 0.998
_diffrn_reflns_Laue_measured_fraction_max 0.997
_diffrn_reflns_limit_h_max 9
_diffrn_reflns_limit_h_min -9
_diffrn_reflns_limit_k_max 11
_diffrn_reflns_limit_k_min -11
_diffrn_reflns_limit_l_max 18
_diffrn_reflns_limit_l_min -18
_diffrn_reflns_number 24307
_diffrn_reflns_point_group_measured_fraction_full 0.998
_diffrn_reflns_point_group_measured_fraction_max 0.997
_diffrn_reflns_theta_full 25.242
_diffrn_reflns_theta_max 26.363
_diffrn_reflns_theta_min 1.422
_diffrn_source 'fine-focus sealed tube'
_exptl_absorpt_coefficient_mu 6.873
_exptl_absorpt_correction_T_max 0.6198
_exptl_absorpt_correction_T_min 0.3796
_exptl_absorpt_correction_type multi-scan
_exptl_absorpt_process_details 'BRUKER SADABS'
_exptl_crystal_colour red
_exptl_crystal_density_diffrn 2.030
_exptl_crystal_description plate
_exptl_crystal_F_000 520
_exptl_crystal_size_max 0.15
_exptl_crystal_size_mid 0.10
_exptl_crystal_size_min 0.04
_refine_diff_density_max 3.734
_refine_diff_density_min -2.573
_refine_diff_density_rms 0.254
_refine_ls_extinction_method none
_refine_ls_goodness_of_fit_ref 1.308
_refine_ls_hydrogen_treatment constr
_refine_ls_matrix_type full
_refine_ls_number_parameters 253
_refine_ls_number_reflns 3621
_refine_ls_number_restraints 0
_refine_ls_restrained_S_all 1.308
_refine_ls_R_factor_all 0.0510
_refine_ls_R_factor_gt 0.0485
_refine_ls_shift/su_max 0.000
_refine_ls_shift/su_mean 0.000
_refine_ls_structure_factor_coef Fsqd
_refine_ls_weighting_details 'w=1/[\s^2^(Fo^2^)+(0.0319P)^2^+19.4439P] where P=(Fo^2^+2Fc^2^)/3'
_refine_ls_weighting_scheme calc
_refine_ls_wR_factor_gt 0.1300
_refine_ls_wR_factor_ref 0.1314
_reflns_Friedel_coverage 0.000
_reflns_number_gt 3432
_reflns_number_total 3621
_reflns_threshold_expression 'I > 2\s(I)'
_cod_data_source_file ic7b00078_si_001.cif
_cod_data_source_block compound_8
_cod_database_code 4345800
_shelx_space_group_comment
;
The symmetry employed for this shelxl refinement is uniquely defined
by the following loop, which should always be used as a source of
symmetry information in preference to the above space-group names.
They are only intended as comments.
;
_shelxl_version_number 2014-3

loop_
_space_group_symop_operation_xyz
'x, y, z'
'-x, -y, -z'

loop_
_atom_site_label
_atom_site_type_symbol
_atom_site_fract_x
_atom_site_fract_y
_atom_site_fract_z
_atom_site_U_iso_or_equiv
_atom_site_adp_type
_atom_site_occupancy
_atom_site_site_symmetry_order
_atom_site_calc_flag
_atom_site_refinement_flags_posn
_atom_site_refinement_flags_adp
Re1 Re 0.75195(5) 0.70146(5) 0.29672(3) 0.01757(14) Uani 1 1 d . .
N2 N 0.5316(12) 0.8999(11) 0.3635(6) 0.0192(17) Uani 1 1 d . .
C9 C 0.4304(15) 0.6722(15) 0.2034(8) 0.025(2) Uani 1 1 d . .
H66 H 0.4699 0.5622 0.2432 0.031 Uiso 1 1 calc R U
C16 C 0.7138(15) 0.5101(14) 0.3827(8) 0.024(2) Uani 1 1 d . .
C12 C 0.5006(19) 1.1972(15) 0.1016(8) 0.032(3) Uani 1 1 d . .
C17 C 0.9686(15) 0.6506(13) 0.3660(8) 0.023(2) Uani 1 1 d . .
C8 C 0.2827(17) 0.7263(16) 0.1441(8) 0.032(3) Uani 1 1 d . .
H013 H 0.2295 0.6515 0.1423 0.038 Uiso 1 1 calc R U
N1 N 0.7317(12) 0.9406(10) 0.2036(6) 0.0191(17) Uani 1 1 d . .
C14 C 0.3060(15) 0.9990(15) 0.0885(7) 0.026(2) Uani 1 1 d . .
C7 C 0.2147(15) 0.8896(15) 0.0881(9) 0.030(2) Uani 1 1 d . .
H016 H 0.1107 0.9292 0.0502 0.036 Uiso 1 1 calc R U
N10 N 0.5201(12) 0.7697(12) 0.2067(6) 0.0219(18) Uani 1 1 d . .
C11 C 0.5697(16) 1.0246(14) 0.1527(7) 0.024(2) Uani 1 1 d . .
C1 C 0.7408(14) 1.0508(13) 0.3368(8) 0.022(2) Uani 1 1 d . .
H01A H 0.8356 0.9542 0.3782 0.027 Uiso 1 1 calc R U
H01B H 0.7377 1.1556 0.3460 0.027 Uiso 1 1 calc R U
C18 C 0.5477(15) 1.0470(13) 0.3641(7) 0.019(2) Uani 1 1 d . .
C21 C 0.1997(15) 1.0308(15) 0.4121(8) 0.027(2) Uani 1 1 d . .
H022 H 0.0822 1.0231 0.4271 0.033 Uiso 1 1 calc R U
C15 C 0.9255(15) 0.5498(14) 0.2242(8) 0.026(2) Uani 1 1 d . .
C19 C 0.3964(15) 1.1846(14) 0.3887(7) 0.024(2) Uani 1 1 d . .
H024 H 0.4133 1.2818 0.3890 0.029 Uiso 1 1 calc R U
C4 C 0.600(2) 1.2964(15) 0.1109(8) 0.038(3) Uani 1 1 d . .
H025 H 0.5609 1.4110 0.0775 0.045 Uiso 1 1 calc R U
C20 C 0.2189(16) 1.1790(15) 0.4130(8) 0.028(2) Uani 1 1 d . .
H026 H 0.1155 1.2715 0.4294 0.034 Uiso 1 1 calc R U
C13 C 0.4626(15) 0.9304(13) 0.1486(7) 0.023(2) Uani 1 1 d . .
C22 C 0.3582(15) 0.8953(13) 0.3887(7) 0.021(2) Uani 1 1 d . .
H028 H 0.3447 0.7956 0.3903 0.025 Uiso 1 1 calc R U
C2 C 0.8069(16) 1.0427(13) 0.2332(7) 0.023(2) Uani 1 1 d . .
H030 H 0.9473 0.9839 0.2313 0.028 Uiso 1 1 calc R U
C3 C 0.7509(19) 1.2210(15) 0.1692(8) 0.033(3) Uani 1 1 d . .
H001 H 0.8224 1.2821 0.1695 0.040 Uiso 1 1 calc R U
C5 C 0.3410(19) 1.2676(15) 0.0444(8) 0.033(3) Uani 1 1 d . .
H10 H 0.2977 1.3827 0.0114 0.040 Uiso 1 1 calc R U
C6 C 0.2464(17) 1.1724(16) 0.0355(8) 0.035(3) Uani 1 1 d . .
H11 H 0.1447 1.2213 -0.0049 0.042 Uiso 1 1 calc R U
O16 O 0.6882(13) 0.3934(10) 0.4313(6) 0.0341(19) Uani 1 1 d . .
O17 O 1.1062(11) 0.6133(11) 0.4052(6) 0.0341(19) Uani 1 1 d . .
O15 O 1.0292(12) 0.4569(12) 0.1816(7) 0.040(2) Uani 1 1 d . .

loop_
_atom_site_aniso_label
_atom_site_aniso_U_11
_atom_site_aniso_U_22
_atom_site_aniso_U_33
_atom_site_aniso_U_23
_atom_site_aniso_U_13
_atom_site_aniso_U_12
Re1 0.0192(2) 0.0158(2) 0.0227(2) -0.00539(15) -0.00147(14) -0.01107(15)
N2 0.021(4) 0.021(4) 0.020(4) -0.003(3) -0.003(3) -0.013(3)
C9 0.026(5) 0.033(6) 0.028(6) -0.013(5) 0.003(4) -0.020(5)
C16 0.025(5) 0.021(5) 0.029(6) -0.010(4) -0.004(4) -0.007(4)
C12 0.055(8) 0.026(6) 0.016(5) -0.006(4) 0.008(5) -0.020(5)
C17 0.023(5) 0.014(5) 0.030(6) -0.005(4) -0.005(4) -0.004(4)
C8 0.034(6) 0.039(7) 0.035(6) -0.011(5) 0.005(5) -0.027(5)
N1 0.024(4) 0.014(4) 0.024(4) -0.008(3) 0.000(3) -0.011(3)
C14 0.019(5) 0.033(6) 0.022(5) -0.008(4) 0.002(4) -0.008(4)
C7 0.017(5) 0.031(6) 0.042(7) -0.011(5) -0.013(5) -0.005(4)
N10 0.022(4) 0.028(5) 0.021(4) -0.008(4) 0.001(3) -0.015(4)
C11 0.029(5) 0.030(6) 0.016(5) -0.008(4) 0.005(4) -0.015(5)
C1 0.023(5) 0.022(5) 0.031(6) -0.013(4) 0.001(4) -0.014(4)
C18 0.028(5) 0.021(5) 0.013(4) -0.002(4) -0.005(4) -0.014(4)
C21 0.019(5) 0.037(6) 0.028(6) -0.010(5) 0.001(4) -0.013(5)
C15 0.020(5) 0.029(6) 0.035(6) -0.014(5) 0.005(4) -0.015(4)
C19 0.030(5) 0.021(5) 0.023(5) -0.004(4) -0.005(4) -0.012(4)
C4 0.082(10) 0.026(6) 0.016(5) -0.003(4) 0.012(6) -0.038(6)
C20 0.026(5) 0.030(6) 0.022(5) -0.006(4) -0.003(4) -0.005(5)
C13 0.024(5) 0.021(5) 0.026(5) -0.010(4) 0.002(4) -0.010(4)
C22 0.027(5) 0.025(5) 0.019(5) -0.002(4) -0.005(4) -0.018(4)
C2 0.030(5) 0.023(5) 0.028(6) -0.008(4) 0.002(4) -0.022(5)
C3 0.052(7) 0.031(6) 0.033(6) -0.014(5) 0.015(5) -0.032(6)
C5 0.049(7) 0.027(6) 0.018(5) -0.003(4) 0.001(5) -0.011(5)
C6 0.030(6) 0.035(6) 0.029(6) -0.013(5) -0.003(5) 0.001(5)
O16 0.051(5) 0.027(4) 0.034(5) -0.001(4) -0.007(4) -0.028(4)
O17 0.026(4) 0.031(4) 0.047(5) -0.010(4) -0.014(4) -0.009(3)
O15 0.035(5) 0.039(5) 0.058(6) -0.029(5) 0.011(4) -0.019(4)

loop_
_atom_type_symbol
_atom_type_description
_atom_type_scat_dispersion_real
_atom_type_scat_dispersion_imag
_atom_type_scat_source
C C 0.0033 0.0016 'International Tables Vol C Tables 4.2.6.8 and 6.1.1.4'
H H 0.0000 0.0000 'International Tables Vol C Tables 4.2.6.8 and 6.1.1.4'
N N 0.0061 0.0033 'International Tables Vol C Tables 4.2.6.8 and 6.1.1.4'
O O 0.0106 0.0060 'International Tables Vol C Tables 4.2.6.8 and 6.1.1.4'
Re Re -1.0185 7.2310 'International Tables Vol C Tables 4.2.6.8 and 6.1.1.4'

loop_
_geom_angle_atom_site_label_1
_geom_angle_atom_site_label_2
_geom_angle_atom_site_label_3
_geom_angle
C15 Re1 C17 87.4(5)
C15 Re1 C16 89.6(5)
C17 Re1 C16 89.5(4)
C15 Re1 N1 98.7(4)
C17 Re1 N1 99.1(4)
C16 Re1 N1 168.2(4)
C15 Re1 N10 90.1(4)
C17 Re1 N10 174.5(4)
C16 Re1 N10 95.4(4)
N1 Re1 N10 76.4(3)
C15 Re1 N2 172.4(4)
C17 Re1 N2 98.4(4)
C16 Re1 N2 95.2(4)
N1 Re1 N2 75.7(3)
N10 Re1 N2 83.7(3)
C22 N2 C18 116.7(9)
C22 N2 Re1 119.5(7)
C18 N2 Re1 122.5(7)
N10 C9 C8 123.4(11)
N10 C9 H66 118.3
C8 C9 H66 118.3
O16 C16 Re1 177.0(9)
C11 C12 C5 120.4(11)
C11 C12 C4 117.0(12)
C5 C12 C4 122.6(11)
O17 C17 Re1 176.2(9)
C7 C8 C9 120.0(10)
C7 C8 H013 120.0
C9 C8 H013 120.0
C11 N1 C2 118.4(9)
C11 N1 Re1 113.4(7)
C2 N1 Re1 118.4(6)
C6 C14 C13 118.1(11)
C6 C14 C7 124.4(10)
C13 C14 C7 117.5(10)
C8 C7 C14 118.9(10)
C8 C7 H016 120.6
C14 C7 H016 120.6
C9 N10 C13 118.3(9)
C9 N10 Re1 127.2(8)
C13 N10 Re1 114.5(7)
N1 C11 C12 125.0(10)
N1 C11 C13 118.2(10)
C12 C11 C13 116.8(10)
C18 C1 C2 114.4(8)
C18 C1 H01A 108.7
C2 C1 H01A 108.7
C18 C1 H01B 108.7
C2 C1 H01B 108.7
H01A C1 H01B 107.6
N2 C18 C19 122.4(9)
N2 C18 C1 116.4(9)
C19 C18 C1 121.2(9)
C22 C21 C20 119.0(10)
C22 C21 H022 120.5
C20 C21 H022 120.5
O15 C15 Re1 179.0(11)
C18 C19 C20 120.3(10)
C18 C19 H024 119.9
C20 C19 H024 119.9
C3 C4 C12 119.5(10)
C3 C4 H025 120.3
C12 C4 H025 120.3
C19 C20 C21 118.1(10)
C19 C20 H026 121.0
C21 C20 H026 121.0
N10 C13 C14 121.8(10)
N10 C13 C11 115.5(9)
C14 C13 C11 122.7(10)
N2 C22 C21 123.6(9)
N2 C22 H028 118.2
C21 C22 H028 118.2
N1 C2 C3 112.4(9)
N1 C2 C1 110.1(8)
C3 C2 C1 111.1(9)
N1 C2 H030 107.7
C3 C2 H030 107.7
C1 C2 H030 107.7
C4 C3 C2 122.8(10)
C4 C3 H001 118.6
C2 C3 H001 118.6
C6 C5 C12 122.5(11)
C6 C5 H10 118.8
C12 C5 H10 118.8
C5 C6 C14 119.3(11)
C5 C6 H11 120.4
C14 C6 H11 120.4

loop_
_geom_bond_atom_site_label_1
_geom_bond_atom_site_label_2
_geom_bond_distance
Re1 C15 1.909(11)
Re1 C17 1.915(10)
Re1 C16 1.924(11)
Re1 N1 2.135(8)
Re1 N10 2.167(9)
Re1 N2 2.218(9)
N2 C22 1.353(13)
N2 C18 1.371(13)
C9 N10 1.339(13)
C9 C8 1.379(16)
C9 H66 0.9300
C16 O16 1.161(13)
C12 C11 1.401(16)
C12 C5 1.408(18)
C12 C4 1.439(17)
C17 O17 1.163(13)
C8 C7 1.362(17)
C8 H013 0.9300
N1 C11 1.360(14)
N1 C2 1.457(12)
C14 C6 1.417(17)
C14 C13 1.418(15)
C14 C7 1.431(16)
C7 H016 0.9300
N10 C13 1.358(14)
C11 C13 1.426(15)
C1 C18 1.500(14)
C1 C2 1.572(15)
C1 H01A 0.9700
C1 H01B 0.9700
C18 C19 1.376(15)
C21 C22 1.383(15)
C21 C20 1.393(16)
C21 H022 0.9300
C15 O15 1.145(14)
C19 C20 1.385(16)
C19 H024 0.9300
C4 C3 1.364(19)
C4 H025 0.9300
C20 H026 0.9300
C22 H028 0.9300
C2 C3 1.507(15)
C2 H030 0.9800
C3 H001 0.9300
C5 C6 1.379(19)
C5 H10 0.9300
C6 H11 0.9300

loop_
_geom_torsion_atom_site_label_1
_geom_torsion_atom_site_label_2
_geom_torsion_atom_site_label_3
_geom_torsion_atom_site_label_4
_geom_torsion
N10 C9 C8 C7 -3.2(18)
C9 C8 C7 C14 3.3(18)
C6 C14 C7 C8 -178.4(11)
C13 C14 C7 C8 -0.5(16)
C8 C9 N10 C13 0.0(16)
C8 C9 N10 Re1 179.6(8)
C2 N1 C11 C12 20.8(15)
Re1 N1 C11 C12 166.0(9)
C2 N1 C11 C13 -160.6(9)
Re1 N1 C11 C13 -15.4(11)
C5 C12 C11 N1 174.3(10)
C4 C12 C11 N1 -5.9(16)
C5 C12 C11 C13 -4.4(15)
C4 C12 C11 C13 175.5(10)
C22 N2 C18 C19 -0.2(14)
Re1 N2 C18 C19 166.9(7)
C22 N2 C18 C1 179.6(9)
Re1 N2 C18 C1 -13.3(12)
C2 C1 C18 N2 64.0(12)
C2 C1 C18 C19 -116.2(10)
N2 C18 C19 C20 -0.7(15)
C1 C18 C19 C20 179.5(10)
C11 C12 C4 C3 -1.3(17)
C5 C12 C4 C3 178.6(11)
C18 C19 C20 C21 0.3(16)
C22 C21 C20 C19 1.0(16)
C9 N10 C13 C14 2.9(15)
Re1 N10 C13 C14 -176.7(8)
C9 N10 C13 C11 -177.3(9)
Re1 N10 C13 C11 3.1(11)
C6 C14 C13 N10 175.3(10)
C7 C14 C13 N10 -2.7(15)
C6 C14 C13 C11 -4.5(16)
C7 C14 C13 C11 177.6(10)
N1 C11 C13 N10 8.3(14)
C12 C11 C13 N10 -173.0(9)
N1 C11 C13 C14 -171.9(9)
C12 C11 C13 C14 6.8(15)
C18 N2 C22 C21 1.6(14)
Re1 N2 C22 C21 -165.9(8)
C20 C21 C22 N2 -2.1(16)
C11 N1 C2 C3 -26.0(13)
Re1 N1 C2 C3 -169.5(7)
C11 N1 C2 C1 98.4(11)
Re1 N1 C2 C1 -45.1(10)
C18 C1 C2 N1 -32.1(12)
C18 C1 C2 C3 93.0(11)
C12 C4 C3 C2 -7.0(18)
N1 C2 C3 C4 20.2(15)
C1 C2 C3 C4 -103.6(12)
C11 C12 C5 C6 -0.2(18)
C4 C12 C5 C6 179.9(11)
C12 C5 C6 C14 2.7(18)
C13 C14 C6 C5 -0.4(16)
C7 C14 C6 C5 177.4(11)
